data_1558936
loop_
_publ_author_name
'Qin, Le'
'Yi, Wenwen'
'Lian, Xiao-Yuan'
'Zhang, Zhizhen'

_publ_section_title
;
 Bioactive Alkaloids from the Actinomycete Actinoalloteichus sp. ZZ1866
;
_journal_name_full 'Journal of Natural Products'
_journal_paper_doi 10.1021/acs.jnatprod.0c00588
_journal_year 2020
_chemical_formula_moiety 'C24 H21 N3 O3'
_chemical_formula_sum 'C24 H21 N3 O3'
_chemical_formula_weight 399.44
_space_group_crystal_system orthorhombic
_space_group_IT_number 19
_space_group_name_Hall 'P 2ac 2ab'
_space_group_name_H-M_alt 'P 21 21 21'
_atom_sites_solution_hydrogens geom
_atom_sites_solution_primary direct
_audit_creation_date 2019-10-15
_audit_creation_method
;
Olex2 1.3-alpha
(compiled 2019.10.11 svn.r3662 for OlexSys, GUI svn.r5962)
;
_cell_angle_alpha 90
_cell_angle_beta 90
_cell_angle_gamma 90
_cell_formula_units_Z 4
_cell_length_a 6.30648(11)
_cell_length_b 11.9372(2)
_cell_length_c 26.4614(5)
_cell_measurement_reflns_used 7694
_cell_measurement_temperature 100.01(10)
_cell_measurement_theta_max 73.4730
_cell_measurement_theta_min 4.9440
_cell_volume 1992.06(6)
_computing_cell_refinement 'CrysAlisPro 1.171.38.43f (Rigaku OD, 2015)'
_computing_data_collection 'CrysAlisPro 1.171.38.43f (Rigaku OD, 2015)'
_computing_data_reduction 'CrysAlisPro 1.171.38.43f (Rigaku OD, 2015)'
_computing_molecular_graphics 'Olex2 1.3-alpha (Dolomanov et al., 2009)'
_computing_publication_material 'Olex2 1.3-alpha (Dolomanov et al., 2009)'
_computing_structure_refinement 'ShelXL 2018/3 (Sheldrick, 2015)'
_computing_structure_solution 'ShelXS n/a (Sheldrick, 2008)'
_diffrn_ambient_environment N~2~
_diffrn_ambient_temperature 100.01(10)
_diffrn_detector 'CCD plate'
_diffrn_detector_area_resol_mean 5.2684
_diffrn_detector_type AtlasS2
_diffrn_measured_fraction_theta_full 1.000
_diffrn_measured_fraction_theta_max 0.985
_diffrn_measurement_details
;
List of Runs (angles in degrees, time in seconds):

  # Type    Start    End  Width  t~exp~   \w     \q     \k     \f   Frames
--------------------------------------------------------------------------
  1  \w   -115.00 -16.00   1.00    1.00    --  -40.98 -38.00 150.00   99
  2  \w   -117.00  -8.00   1.00    1.00    --  -40.98 -77.00 -90.00  109
  3  \w   -120.00 -47.00   1.00    1.00    --  -40.98-163.00  36.00   73
  4  \w     79.00 178.00   1.00    1.00    --  106.95  30.00-180.00   99
  5  \w     25.00 109.00   1.00    1.00    --  106.95 -95.00  60.00   84
  6  \w     34.00 133.00   1.00    1.00    --  106.95 -45.00-150.00   99
  7  \w     94.00 178.00   1.00    1.00    --  106.95 125.00   0.00   84
  8  \w     32.00 118.00   1.00    1.00    --  106.95-117.00-173.00   86
  9  \w     94.00 161.00   1.00    1.00    --  106.95 125.00 120.00   67
;
_diffrn_measurement_device 'four-circle diffractometer'
_diffrn_measurement_device_type 'SuperNova, Dual, Cu at zero, AtlasS2'
_diffrn_measurement_method '\w scans'
_diffrn_orient_matrix_type 'CrysAlisPro convention (1999,Acta A55,543-557)'
_diffrn_orient_matrix_UB_11 -0.0250419000
_diffrn_orient_matrix_UB_12 0.0820151000
_diffrn_orient_matrix_UB_13 -0.0445504000
_diffrn_orient_matrix_UB_21 -0.0275078000
_diffrn_orient_matrix_UB_22 0.0976276000
_diffrn_orient_matrix_UB_23 0.0375095000
_diffrn_orient_matrix_UB_31 0.2414395000
_diffrn_orient_matrix_UB_32 0.0196256000
_diffrn_orient_matrix_UB_33 -0.0003615000
_diffrn_radiation_monochromator mirror
_diffrn_radiation_probe x-ray
_diffrn_radiation_type CuK\a
_diffrn_radiation_wavelength 1.54184
_diffrn_reflns_av_R_equivalents 0.0201
_diffrn_reflns_av_unetI/netI 0.0231
_diffrn_reflns_Laue_measured_fraction_full 1.000
_diffrn_reflns_Laue_measured_fraction_max 0.985
_diffrn_reflns_limit_h_max 7
_diffrn_reflns_limit_h_min -5
_diffrn_reflns_limit_k_max 14
_diffrn_reflns_limit_k_min -14
_diffrn_reflns_limit_l_max 32
_diffrn_reflns_limit_l_min -32
_diffrn_reflns_number 9529
_diffrn_reflns_point_group_measured_fraction_full 0.994
_diffrn_reflns_point_group_measured_fraction_max 0.967
_diffrn_reflns_theta_full 67.684
_diffrn_reflns_theta_max 73.588
_diffrn_reflns_theta_min 3.340
_diffrn_source 'micro-focus sealed X-ray tube'
_diffrn_source_type 'SuperNova (Cu) X-ray Source'
_exptl_absorpt_coefficient_mu 0.723
_exptl_absorpt_correction_T_max 1.00000
_exptl_absorpt_correction_T_min 0.62977
_exptl_absorpt_correction_type multi-scan
_exptl_absorpt_process_details
;
CrysAlisPro 1.171.38.43f (Rigaku Oxford Diffraction, 2015)
Empirical absorption correction using spherical harmonics,
 implemented in SCALE3 ABSPACK scaling algorithm.
;
_exptl_crystal_colour colourless
_exptl_crystal_colour_primary colourless
_exptl_crystal_density_diffrn 1.332
_exptl_crystal_description block
_exptl_crystal_F_000 840
_exptl_crystal_size_max 0.15
_exptl_crystal_size_mid 0.13
_exptl_crystal_size_min 0.12
_refine_diff_density_max 0.196
_refine_diff_density_min -0.198
_refine_diff_density_rms 0.041
_refine_ls_abs_structure_details
;
 Flack x determined using 1526 quotients [(I+)-(I-)]/[(I+)+(I-)]
 (Parsons, Flack and Wagner, Acta Cryst. B69 (2013) 249-259).
;
_refine_ls_abs_structure_Flack -0.05(8)
_refine_ls_extinction_coef 0.0044(4)
_refine_ls_extinction_expression Fc^*^=kFc[1+0.001xFc^2^\l^3^/sin(2\q)]^-1/4^
_refine_ls_extinction_method 'SHELXL-2018/3 (Sheldrick 2018)'
_refine_ls_goodness_of_fit_ref 1.046
_refine_ls_hydrogen_treatment constr
_refine_ls_matrix_type full
_refine_ls_number_parameters 275
_refine_ls_number_reflns 3878
_refine_ls_number_restraints 0
_refine_ls_restrained_S_all 1.046
_refine_ls_R_factor_all 0.0314
_refine_ls_R_factor_gt 0.0309
_refine_ls_shift/su_max 0.000
_refine_ls_shift/su_mean 0.000
_refine_ls_structure_factor_coef Fsqd
_refine_ls_weighting_details 'w=1/[\s^2^(Fo^2^)+(0.0479P)^2^+0.2878P] where P=(Fo^2^+2Fc^2^)/3'
_refine_ls_weighting_scheme calc
_refine_ls_wR_factor_gt 0.0803
_refine_ls_wR_factor_ref 0.0808
_reflns_Friedel_coverage 0.690
_reflns_Friedel_fraction_full 0.985
_reflns_Friedel_fraction_max 0.941
_reflns_number_gt 3816
_reflns_number_total 3878
_reflns_threshold_expression 'I > 2\s(I)'
_cod_data_source_file np0c00588_si_002.cif
_cod_data_source_block 1866dm1
_cod_database_code 1558936
_shelx_shelxl_version_number 2018/3
_shelx_space_group_comment
;
The symmetry employed for this shelxl refinement is uniquely defined
by the following loop, which should always be used as a source of
symmetry information in preference to the above space-group names.
They are only intended as comments.
;
_reflns_odcompleteness_completeness 99.95
_reflns_odcompleteness_iscentric 1
_reflns_odcompleteness_theta 66.97
_olex2_refinement_description
;
1. Fixed Uiso
 At 1.2 times of:
  All C(H) groups
 At 1.5 times of:
  All C(H,H,H) groups
2.a Aromatic/amide H refined with riding coordinates:
 C14(H14), C11(H11), C5(H5), C15(H15), C17(H17), C21(H21), C18(H18), C2(H2),
 C20(H20), C19(H19), C3(H3), C4(H4)
2.b Idealised Me refined as rotating group:
 C22(H22A,H22B,H22C), C23(H23A,H23B,H23C), C24(H24A,H24B,H24C)
;
_olex2_submission_special_instructions 'No special instructions were received'
_oxdiff_exptl_absorpt_empirical_details
;
Empirical correction (ABSPACK) includes:
- Absorption correction using spherical harmonics
- Frame scaling
;
_oxdiff_exptl_absorpt_empirical_full_max 1.640
_oxdiff_exptl_absorpt_empirical_full_min 0.573

loop_
_space_group_symop_operation_xyz
'x, y, z'
'-x+1/2, -y, z+1/2'
'-x, y+1/2, -z+1/2'
'x+1/2, -y+1/2, -z'

loop_
_atom_site_label
_atom_site_type_symbol
_atom_site_fract_x
_atom_site_fract_y
_atom_site_fract_z
_atom_site_U_iso_or_equiv
_atom_site_adp_type
_atom_site_occupancy
_atom_site_site_symmetry_order
_atom_site_calc_flag
_atom_site_refinement_flags_posn
_atom_site_refinement_flags_adp
_atom_site_refinement_flags_occupancy
_atom_site_disorder_assembly
_atom_site_disorder_group
O3 O 0.60383(19) 0.72162(11) 0.48346(4) 0.0220(3) Uani 1 1 d . . . . .
O2 O 0.2170(2) 0.54256(11) 0.36563(5) 0.0239(3) Uani 1 1 d . . . . .
O1 O 0.0072(2) 0.74639(12) 0.31816(5) 0.0359(4) Uani 1 1 d . . . . .
N2 N 0.2589(2) 0.73898(13) 0.38075(5) 0.0211(3) Uani 1 1 d . . . . .
N3 N 0.3445(2) 0.61650(13) 0.44313(5) 0.0199(3) Uani 1 1 d . . . . .
N1 N 0.1904(3) 0.96951(14) 0.29053(6) 0.0261(4) Uani 1 1 d . . . . .
C12 C 0.4742(3) 0.70787(15) 0.44990(6) 0.0190(3) Uani 1 1 d . . . . .
C7 C 0.4319(3) 0.93985(15) 0.35296(6) 0.0219(4) Uani 1 1 d . . . . .
C8 C 0.2545(3) 0.89674(16) 0.32809(7) 0.0229(4) Uani 1 1 d . . . . .
C14 C 0.3415(3) 0.51815(15) 0.47202(6) 0.0216(4) Uani 1 1 d . . . . .
H14 H 0.244739 0.463267 0.462518 0.026 Uiso 1 1 calc R U . . .
C6 C 0.4812(3) 1.04456(15) 0.32892(7) 0.0238(4) Uani 1 1 d . . . . .
C10 C 0.4258(3) 0.78456(15) 0.40793(6) 0.0203(3) Uani 1 1 d . . . . .
C16 C 0.4593(3) 0.38922(16) 0.53971(6) 0.0234(4) Uani 1 1 d . . . . .
C9 C 0.1586(3) 0.79013(16) 0.33997(7) 0.0245(4) Uani 1 1 d . . . . .
C11 C 0.5186(3) 0.88284(15) 0.39549(6) 0.0212(4) Uani 1 1 d . . . . .
H11 H 0.632554 0.911571 0.413663 0.025 Uiso 1 1 calc R U . . .
C13 C 0.1940(3) 0.62854(15) 0.40085(6) 0.0212(4) Uani 1 1 d . . . . .
C5 C 0.6388(3) 1.12571(16) 0.33597(7) 0.0274(4) Uani 1 1 d . . . . .
H5 H 0.743243 1.116218 0.360412 0.033 Uiso 1 1 calc R U . . .
C15 C 0.4642(3) 0.49557(15) 0.51189(7) 0.0241(4) Uani 1 1 d . . . . .
H15 H 0.558363 0.550550 0.522678 0.029 Uiso 1 1 calc R U . . .
C1 C 0.3260(3) 1.06045(16) 0.29123(7) 0.0251(4) Uani 1 1 d . . . . .
C17 C 0.3002(3) 0.30879(16) 0.53403(7) 0.0268(4) Uani 1 1 d . . . . .
H17 H 0.189087 0.321795 0.511677 0.032 Uiso 1 1 calc R U . . .
C22 C -0.0340(3) 0.62794(17) 0.41854(7) 0.0258(4) Uani 1 1 d . . . . .
H22A H -0.126447 0.636377 0.389973 0.039 Uiso 1 1 calc R U . . .
H22B H -0.056334 0.688781 0.441662 0.039 Uiso 1 1 calc R U . . .
H22C H -0.063911 0.558295 0.435217 0.039 Uiso 1 1 calc R U . . .
C21 C 0.6230(3) 0.36695(16) 0.57394(7) 0.0270(4) Uani 1 1 d . . . . .
H21 H 0.729784 0.419731 0.578507 0.032 Uiso 1 1 calc R U . . .
C18 C 0.3062(3) 0.20973(17) 0.56139(7) 0.0295(4) Uani 1 1 d . . . . .
H18 H 0.199666 0.156732 0.557080 0.035 Uiso 1 1 calc R U . . .
C2 C 0.3198(3) 1.15684(17) 0.26112(7) 0.0291(4) Uani 1 1 d . . . . .
H2 H 0.215000 1.167436 0.236869 0.035 Uiso 1 1 calc R U . . .
C20 C 0.6294(3) 0.26774(17) 0.60121(7) 0.0296(4) Uani 1 1 d . . . . .
H20 H 0.740439 0.254186 0.623502 0.036 Uiso 1 1 calc R U . . .
C19 C 0.4705(3) 0.18902(16) 0.59524(7) 0.0289(4) Uani 1 1 d . . . . .
H19 H 0.473341 0.122754 0.613709 0.035 Uiso 1 1 calc R U . . .
C3 C 0.4771(4) 1.23550(17) 0.26916(7) 0.0320(4) Uani 1 1 d . . . . .
H3 H 0.477892 1.300440 0.249740 0.038 Uiso 1 1 calc R U . . .
C23 C 0.4243(3) 0.52831(18) 0.34476(8) 0.0318(4) Uani 1 1 d . . . . .
H23A H 0.420515 0.471200 0.319234 0.048 Uiso 1 1 calc R U . . .
H23B H 0.520998 0.506587 0.371017 0.048 Uiso 1 1 calc R U . . .
H23C H 0.470729 0.597581 0.330013 0.048 Uiso 1 1 calc R U . . .
C4 C 0.6358(3) 1.22031(18) 0.30577(7) 0.0320(4) Uani 1 1 d . . . . .
H4 H 0.740196 1.274596 0.309768 0.038 Uiso 1 1 calc R U . . .
C24 C 0.0097(3) 0.95875(19) 0.25644(7) 0.0330(4) Uani 1 1 d . . . . .
H24A H -0.040151 0.882764 0.256768 0.049 Uiso 1 1 calc R U . . .
H24B H 0.052244 0.978626 0.222785 0.049 Uiso 1 1 calc R U . . .
H24C H -0.101967 1.007783 0.267350 0.049 Uiso 1 1 calc R U . . .

loop_
_atom_site_aniso_label
_atom_site_aniso_U_11
_atom_site_aniso_U_22
_atom_site_aniso_U_33
_atom_site_aniso_U_23
_atom_site_aniso_U_13
_atom_site_aniso_U_12
O3 0.0186(6) 0.0259(6) 0.0216(6) -0.0007(5) -0.0026(5) 0.0002(5)
O2 0.0249(6) 0.0236(6) 0.0230(6) -0.0041(5) 0.0004(5) -0.0011(5)
O1 0.0354(8) 0.0365(8) 0.0358(8) 0.0036(6) -0.0181(6) -0.0079(6)
N2 0.0209(7) 0.0205(7) 0.0220(7) -0.0008(6) -0.0048(6) -0.0003(6)
N3 0.0183(7) 0.0213(7) 0.0201(7) -0.0004(6) -0.0015(6) -0.0005(6)
N1 0.0288(8) 0.0262(8) 0.0231(7) 0.0024(6) -0.0060(6) 0.0035(7)
C12 0.0161(7) 0.0208(8) 0.0202(8) -0.0025(7) 0.0023(6) 0.0016(7)
C7 0.0227(8) 0.0221(8) 0.0207(8) -0.0029(7) -0.0010(7) 0.0032(7)
C8 0.0244(9) 0.0236(9) 0.0206(7) -0.0007(7) -0.0040(7) 0.0037(7)
C14 0.0211(8) 0.0217(8) 0.0221(8) -0.0005(7) 0.0018(7) -0.0012(7)
C6 0.0279(9) 0.0238(9) 0.0198(8) -0.0006(7) 0.0015(7) 0.0039(7)
C10 0.0179(7) 0.0224(8) 0.0207(8) -0.0025(7) -0.0021(6) 0.0011(7)
C16 0.0268(9) 0.0229(9) 0.0206(8) -0.0015(7) 0.0001(7) 0.0010(7)
C9 0.0243(9) 0.0259(9) 0.0233(8) -0.0017(7) -0.0058(7) 0.0013(7)
C11 0.0201(8) 0.0223(9) 0.0212(8) -0.0015(7) -0.0020(7) 0.0000(7)
C13 0.0221(8) 0.0216(9) 0.0200(8) -0.0013(7) -0.0025(7) -0.0008(7)
C5 0.0306(9) 0.0277(9) 0.0238(9) 0.0018(8) 0.0006(8) -0.0018(8)
C15 0.0258(9) 0.0217(8) 0.0247(8) -0.0018(7) 0.0000(7) -0.0024(7)
C1 0.0302(10) 0.0243(9) 0.0209(8) -0.0022(7) 0.0009(7) 0.0051(8)
C17 0.0286(9) 0.0276(10) 0.0243(9) 0.0012(7) -0.0047(7) -0.0025(8)
C22 0.0208(9) 0.0297(10) 0.0270(9) -0.0029(8) -0.0013(7) 0.0000(8)
C21 0.0277(9) 0.0264(9) 0.0270(9) -0.0009(8) -0.0052(8) -0.0001(8)
C18 0.0356(10) 0.0261(9) 0.0269(9) 0.0011(8) -0.0018(8) -0.0052(9)
C2 0.0370(11) 0.0290(10) 0.0213(9) 0.0012(8) 0.0015(8) 0.0080(8)
C20 0.0323(10) 0.0304(10) 0.0262(9) 0.0002(8) -0.0067(8) 0.0043(8)
C19 0.0413(11) 0.0212(9) 0.0242(9) 0.0004(7) -0.0006(8) 0.0037(8)
C3 0.0457(11) 0.0259(10) 0.0242(9) 0.0056(8) 0.0051(8) 0.0038(9)
C23 0.0341(10) 0.0303(10) 0.0310(10) -0.0047(8) 0.0101(8) 0.0017(9)
C4 0.0396(11) 0.0283(10) 0.0281(9) 0.0036(8) 0.0043(9) -0.0043(9)
C24 0.0325(10) 0.0373(11) 0.0292(9) -0.0008(9) -0.0117(8) 0.0059(9)

loop_
_atom_type_symbol
_atom_type_description
_atom_type_scat_dispersion_real
_atom_type_scat_dispersion_imag
_atom_type_scat_source
C C 0.0181 0.0091 'International Tables Vol C Tables 4.2.6.8 and 6.1.1.4'
H H 0.0000 0.0000 'International Tables Vol C Tables 4.2.6.8 and 6.1.1.4'
N N 0.0311 0.0180 'International Tables Vol C Tables 4.2.6.8 and 6.1.1.4'
O O 0.0492 0.0322 'International Tables Vol C Tables 4.2.6.8 and 6.1.1.4'

loop_
_geom_angle_atom_site_label_1
_geom_angle_atom_site_label_2
_geom_angle_atom_site_label_3
_geom_angle
_geom_angle_site_symmetry_1
_geom_angle_site_symmetry_3
_geom_angle_publ_flag
C13 O2 C23 116.17(14) . . ?
C10 N2 C9 125.11(16) . . ?
C10 N2 C13 111.91(14) . . ?
C9 N2 C13 122.97(15) . . ?
C12 N3 C14 126.97(14) . . ?
C12 N3 C13 113.86(14) . . ?
C14 N3 C13 119.16(14) . . ?
C8 N1 C1 107.67(15) . . ?
C8 N1 C24 128.19(17) . . ?
C1 N1 C24 124.11(16) . . ?
O3 C12 N3 126.94(16) . . ?
O3 C12 C10 127.29(17) . . ?
N3 C12 C10 105.77(14) . . ?
C8 C7 C6 106.58(16) . . ?
C8 C7 C11 120.26(17) . . ?
C11 C7 C6 133.04(17) . . ?
N1 C8 C7 109.99(17) . . ?
N1 C8 C9 126.08(16) . . ?
C7 C8 C9 123.91(16) . . ?
N3 C14 H14 116.8 . . ?
C15 C14 N3 126.32(17) . . ?
C15 C14 H14 116.8 . . ?
C5 C6 C7 134.14(17) . . ?
C5 C6 C1 119.59(17) . . ?
C1 C6 C7 106.26(16) . . ?
N2 C10 C12 107.77(15) . . ?
C11 C10 N2 122.91(16) . . ?
C11 C10 C12 129.33(16) . . ?
C17 C16 C15 123.75(17) . . ?
C17 C16 C21 117.98(17) . . ?
C21 C16 C15 118.27(17) . . ?
O1 C9 N2 121.97(18) . . ?
O1 C9 C8 126.61(17) . . ?
N2 C9 C8 111.42(15) . . ?
C7 C11 H11 121.9 . . ?
C10 C11 C7 116.14(16) . . ?
C10 C11 H11 121.9 . . ?
O2 C13 N2 112.77(14) . . ?
O2 C13 N3 111.63(14) . . ?
O2 C13 C22 107.60(14) . . ?
N2 C13 C22 112.24(15) . . ?
N3 C13 N2 100.48(13) . . ?
N3 C13 C22 112.13(14) . . ?
C6 C5 H5 120.7 . . ?
C4 C5 C6 118.54(18) . . ?
C4 C5 H5 120.7 . . ?
C14 C15 C16 123.95(17) . . ?
C14 C15 H15 118.0 . . ?
C16 C15 H15 118.0 . . ?
N1 C1 C6 109.47(16) . . ?
N1 C1 C2 128.38(18) . . ?
C2 C1 C6 122.15(18) . . ?
C16 C17 H17 119.7 . . ?
C18 C17 C16 120.67(17) . . ?
C18 C17 H17 119.7 . . ?
C13 C22 H22A 109.5 . . ?
C13 C22 H22B 109.5 . . ?
C13 C22 H22C 109.5 . . ?
H22A C22 H22B 109.5 . . ?
H22A C22 H22C 109.5 . . ?
H22B C22 H22C 109.5 . . ?
C16 C21 H21 119.3 . . ?
C20 C21 C16 121.35(18) . . ?
C20 C21 H21 119.3 . . ?
C17 C18 H18 119.7 . . ?
C17 C18 C19 120.52(18) . . ?
C19 C18 H18 119.7 . . ?
C1 C2 H2 121.6 . . ?
C3 C2 C1 116.80(19) . . ?
C3 C2 H2 121.6 . . ?
C21 C20 H20 120.0 . . ?
C19 C20 C21 119.99(18) . . ?
C19 C20 H20 120.0 . . ?
C18 C19 H19 120.3 . . ?
C20 C19 C18 119.49(18) . . ?
C20 C19 H19 120.3 . . ?
C2 C3 H3 119.0 . . ?
C2 C3 C4 121.98(18) . . ?
C4 C3 H3 119.0 . . ?
O2 C23 H23A 109.5 . . ?
O2 C23 H23B 109.5 . . ?
O2 C23 H23C 109.5 . . ?
H23A C23 H23B 109.5 . . ?
H23A C23 H23C 109.5 . . ?
H23B C23 H23C 109.5 . . ?
C5 C4 C3 120.91(19) . . ?
C5 C4 H4 119.5 . . ?
C3 C4 H4 119.5 . . ?
N1 C24 H24A 109.5 . . ?
N1 C24 H24B 109.5 . . ?
N1 C24 H24C 109.5 . . ?
H24A C24 H24B 109.5 . . ?
H24A C24 H24C 109.5 . . ?
H24B C24 H24C 109.5 . . ?

loop_
_geom_bond_atom_site_label_1
_geom_bond_atom_site_label_2
_geom_bond_distance
_geom_bond_site_symmetry_2
_geom_bond_publ_flag
O3 C12 1.218(2) . ?
O2 C13 1.394(2) . ?
O2 C23 1.430(2) . ?
O1 C9 1.232(2) . ?
N2 C10 1.386(2) . ?
N2 C9 1.392(2) . ?
N2 C13 1.479(2) . ?
N3 C12 1.375(2) . ?
N3 C14 1.401(2) . ?
N3 C13 1.474(2) . ?
N1 C8 1.381(2) . ?
N1 C1 1.382(3) . ?
N1 C24 1.459(2) . ?
C12 C10 1.471(2) . ?
C7 C8 1.397(2) . ?
C7 C6 1.436(3) . ?
C7 C11 1.425(2) . ?
C8 C9 1.444(3) . ?
C14 H14 0.9300 . ?
C14 C15 1.336(3) . ?
C6 C5 1.400(3) . ?
C6 C1 1.410(3) . ?
C10 C11 1.352(3) . ?
C16 C15 1.468(3) . ?
C16 C17 1.397(3) . ?
C16 C21 1.399(3) . ?
C11 H11 0.9300 . ?
C13 C22 1.512(2) . ?
C5 H5 0.9300 . ?
C5 C4 1.384(3) . ?
C15 H15 0.9300 . ?
C1 C2 1.400(3) . ?
C17 H17 0.9300 . ?
C17 C18 1.387(3) . ?
C22 H22A 0.9600 . ?
C22 H22B 0.9600 . ?
C22 H22C 0.9600 . ?
C21 H21 0.9300 . ?
C21 C20 1.387(3) . ?
C18 H18 0.9300 . ?
C18 C19 1.391(3) . ?
C2 H2 0.9300 . ?
C2 C3 1.382(3) . ?
C20 H20 0.9300 . ?
C20 C19 1.383(3) . ?
C19 H19 0.9300 . ?
C3 H3 0.9300 . ?
C3 C4 1.404(3) . ?
C23 H23A 0.9600 . ?
C23 H23B 0.9600 . ?
C23 H23C 0.9600 . ?
C4 H4 0.9300 . ?
C24 H24A 0.9600 . ?
C24 H24B 0.9600 . ?
C24 H24C 0.9600 . ?

loop_
_geom_torsion_atom_site_label_1
_geom_torsion_atom_site_label_2
_geom_torsion_atom_site_label_3
_geom_torsion_atom_site_label_4
_geom_torsion
_geom_torsion_site_symmetry_1
_geom_torsion_site_symmetry_2
_geom_torsion_site_symmetry_3
_geom_torsion_site_symmetry_4
_geom_torsion_publ_flag
O3 C12 C10 N2 -176.13(16) . . . . ?
O3 C12 C10 C11 3.8(3) . . . . ?
N2 C10 C11 C7 1.4(3) . . . . ?
N3 C12 C10 N2 4.55(18) . . . . ?
N3 C12 C10 C11 -175.50(17) . . . . ?
N3 C14 C15 C16 -177.75(16) . . . . ?
N1 C8 C9 O1 1.2(3) . . . . ?
N1 C8 C9 N2 -178.63(16) . . . . ?
N1 C1 C2 C3 -179.32(18) . . . . ?
C12 N3 C14 C15 0.5(3) . . . . ?
C12 N3 C13 O2 122.76(15) . . . . ?
C12 N3 C13 N2 2.98(18) . . . . ?
C12 N3 C13 C22 -116.41(17) . . . . ?
C12 C10 C11 C7 -178.49(16) . . . . ?
C7 C8 C9 O1 -177.24(19) . . . . ?
C7 C8 C9 N2 2.9(3) . . . . ?
C7 C6 C5 C4 -178.58(19) . . . . ?
C7 C6 C1 N1 -1.7(2) . . . . ?
C7 C6 C1 C2 177.65(17) . . . . ?
C8 N1 C1 C6 1.3(2) . . . . ?
C8 N1 C1 C2 -177.99(18) . . . . ?
C8 C7 C6 C5 -179.3(2) . . . . ?
C8 C7 C6 C1 1.41(19) . . . . ?
C8 C7 C11 C10 3.0(2) . . . . ?
C14 N3 C12 O3 -3.3(3) . . . . ?
C14 N3 C12 C10 176.07(15) . . . . ?
C14 N3 C13 O2 -58.0(2) . . . . ?
C14 N3 C13 N2 -177.76(14) . . . . ?
C14 N3 C13 C22 62.9(2) . . . . ?
C6 C7 C8 N1 -0.7(2) . . . . ?
C6 C7 C8 C9 177.97(16) . . . . ?
C6 C7 C11 C10 178.53(18) . . . . ?
C6 C5 C4 C3 0.6(3) . . . . ?
C6 C1 C2 C3 1.5(3) . . . . ?
C10 N2 C9 O1 -178.09(17) . . . . ?
C10 N2 C9 C8 1.7(2) . . . . ?
C10 N2 C13 O2 -118.84(15) . . . . ?
C10 N2 C13 N3 0.12(17) . . . . ?
C10 N2 C13 C22 119.44(16) . . . . ?
C16 C17 C18 C19 0.4(3) . . . . ?
C16 C21 C20 C19 -0.7(3) . . . . ?
C9 N2 C10 C12 175.88(16) . . . . ?
C9 N2 C10 C11 -4.1(3) . . . . ?
C9 N2 C13 O2 62.4(2) . . . . ?
C9 N2 C13 N3 -178.66(15) . . . . ?
C9 N2 C13 C22 -59.3(2) . . . . ?
C11 C7 C8 N1 175.88(15) . . . . ?
C11 C7 C8 C9 -5.5(3) . . . . ?
C11 C7 C6 C5 4.8(4) . . . . ?
C11 C7 C6 C1 -174.52(19) . . . . ?
C13 N2 C10 C12 -2.87(18) . . . . ?
C13 N2 C10 C11 177.19(16) . . . . ?
C13 N2 C9 O1 0.5(3) . . . . ?
C13 N2 C9 C8 -179.65(15) . . . . ?
C13 N3 C12 O3 175.95(16) . . . . ?
C13 N3 C12 C10 -4.74(19) . . . . ?
C13 N3 C14 C15 -178.65(17) . . . . ?
C5 C6 C1 N1 178.90(16) . . . . ?
C5 C6 C1 C2 -1.8(3) . . . . ?
C15 C16 C17 C18 179.67(17) . . . . ?
C15 C16 C21 C20 -179.49(17) . . . . ?
C1 N1 C8 C7 -0.4(2) . . . . ?
C1 N1 C8 C9 -178.97(17) . . . . ?
C1 C6 C5 C4 0.7(3) . . . . ?
C1 C2 C3 C4 -0.1(3) . . . . ?
C17 C16 C15 C14 -12.8(3) . . . . ?
C17 C16 C21 C20 0.6(3) . . . . ?
C17 C18 C19 C20 -0.5(3) . . . . ?
C21 C16 C15 C14 167.30(18) . . . . ?
C21 C16 C17 C18 -0.4(3) . . . . ?
C21 C20 C19 C18 0.7(3) . . . . ?
C2 C3 C4 C5 -0.9(3) . . . . ?
C23 O2 C13 N2 56.5(2) . . . . ?
C23 O2 C13 N3 -55.7(2) . . . . ?
C23 O2 C13 C22 -179.16(16) . . . . ?
C24 N1 C8 C7 -178.31(18) . . . . ?
C24 N1 C8 C9 3.1(3) . . . . ?
C24 N1 C1 C6 179.34(17) . . . . ?
C24 N1 C1 C2 0.1(3) . . . . ?
